data_4088211
loop_
_publ_author_name
'Jia, Wei-Guo'
'Zhang, Hui'
'Zhang, Tai'
'Xie, Dong'
'Ling, Shuo'
'Sheng, En-Hong'

_publ_section_title
;
 Half-Sandwich Ruthenium Complexes with Schiff-Base Ligands: Syntheses,
 Characterization, and Catalytic Activities for the Reduction of
 Nitroarenes
;
_journal_issue 4
_journal_name_full Organometallics
_journal_page_first 503
_journal_paper_doi 10.1021/acs.organomet.5b00933
_journal_volume 35
_journal_year 2016
_chemical_formula_sum 'C24 H22 Br Cl N2 O Ru S'
_chemical_formula_weight 602.93
_space_group_IT_number 14
_space_group_name_Hall '-P 2ybc'
_space_group_name_H-M_alt 'P 1 21/c 1'
_symmetry_cell_setting monoclinic
_symmetry_space_group_name_H-M 'P 1 21/c 1'
_atom_sites_solution_hydrogens geom
_atom_sites_solution_primary direct
_atom_sites_solution_secondary difmap
_audit_creation_method SHELXL-97
_cell_angle_alpha 90.00
_cell_angle_beta 94.2380(10)
_cell_angle_gamma 90.00
_cell_formula_units_Z 4
_cell_length_a 8.1235(5)
_cell_length_b 21.4146(14)
_cell_length_c 13.0167(9)
_cell_measurement_temperature 173(2)
_cell_volume 2258.2(3)
_computing_structure_refinement 'SHELXL-97 (Sheldrick, 1997)'
_computing_structure_solution 'SHELXS-97 (Sheldrick, 1990)'
_diffrn_ambient_temperature 173(2)
_diffrn_measured_fraction_theta_full 0.999
_diffrn_measured_fraction_theta_max 0.999
_diffrn_measurement_device_type 'CCD area detector'
_diffrn_radiation_monochromator graphite
_diffrn_radiation_source 'fine-focus sealed tube'
_diffrn_radiation_type MoK\a
_diffrn_radiation_wavelength 0.71073
_diffrn_reflns_av_R_equivalents 0.0214
_diffrn_reflns_av_sigmaI/netI 0.0184
_diffrn_reflns_limit_h_max 10
_diffrn_reflns_limit_h_min -10
_diffrn_reflns_limit_k_max 27
_diffrn_reflns_limit_k_min -27
_diffrn_reflns_limit_l_max 14
_diffrn_reflns_limit_l_min -16
_diffrn_reflns_number 19438
_diffrn_reflns_theta_full 27.62
_diffrn_reflns_theta_max 27.62
_diffrn_reflns_theta_min 1.83
_exptl_absorpt_coefficient_mu 2.694
_exptl_absorpt_correction_T_max 0.6285
_exptl_absorpt_correction_T_min 0.6015
_exptl_crystal_colour red
_exptl_crystal_density_diffrn 1.773
_exptl_crystal_density_method 'not measured'
_exptl_crystal_description prism
_exptl_crystal_F_000 1200
_exptl_crystal_size_max 0.21
_exptl_crystal_size_mid 0.20
_exptl_crystal_size_min 0.19
_refine_diff_density_max 0.378
_refine_diff_density_min -1.121
_refine_diff_density_rms 0.071
_refine_ls_extinction_method none
_refine_ls_goodness_of_fit_ref 1.039
_refine_ls_hydrogen_treatment mixed
_refine_ls_matrix_type full
_refine_ls_number_parameters 280
_refine_ls_number_reflns 5249
_refine_ls_number_restraints 303
_refine_ls_restrained_S_all 1.009
_refine_ls_R_factor_all 0.0307
_refine_ls_R_factor_gt 0.0261
_refine_ls_shift/su_max 0.002
_refine_ls_shift/su_mean 0.000
_refine_ls_structure_factor_coef Fsqd
_refine_ls_weighting_details 'calc w=1/[\s^2^(Fo^2^)+(0.0385P)^2^+1.8101P] where P=(Fo^2^+2Fc^2^)/3'
_refine_ls_weighting_scheme calc
_refine_ls_wR_factor_gt 0.0704
_refine_ls_wR_factor_ref 0.0731
_reflns_number_gt 4684
_reflns_number_total 5249
_reflns_threshold_expression >2sigma(I)
_cod_data_source_file om5b00933_si_002.cif
_cod_data_source_block e:\single~1\150512~2\150512~1\jwg
_cod_original_sg_symbol_H-M P21/c
_cod_database_code 4088211

loop_
_symmetry_equiv_pos_as_xyz
'x, y, z'
'-x, y+1/2, -z+1/2'
'-x, -y, -z'
'x, -y-1/2, z-1/2'

loop_
_atom_site_label
_atom_site_type_symbol
_atom_site_fract_x
_atom_site_fract_y
_atom_site_fract_z
_atom_site_U_iso_or_equiv
_atom_site_adp_type
_atom_site_occupancy
_atom_site_symmetry_multiplicity
_atom_site_calc_flag
_atom_site_refinement_flags
Ru1 Ru 0.20159(2) 0.511130(8) 0.243420(12) 0.02770(6) Uani 1 1 d U
Br1 Br 0.61005(4) 0.747784(15) -0.08631(2) 0.06094(10) Uani 1 1 d U
Cl1 Cl 0.48869(7) 0.49062(3) 0.29386(5) 0.03989(13) Uani 1 1 d U
S1 S 0.33145(8) 0.58466(3) 0.48904(4) 0.03742(13) Uani 1 1 d U
O1 O 0.2789(2) 0.52833(7) 0.09875(11) 0.0344(3) Uani 1 1 d U
N1 N 0.2714(2) 0.60327(8) 0.28229(13) 0.0276(3) Uani 1 1 d U
C1 C 0.2525(4) 0.36650(14) 0.3446(3) 0.0601(8) Uani 1 1 d U
H1A H 0.1870 0.3313 0.3670 0.090 Uiso 1 1 calc R
H1B H 0.3248 0.3817 0.4029 0.090 Uiso 1 1 calc R
H1C H 0.3198 0.3529 0.2893 0.090 Uiso 1 1 calc R
N2 N 0.1659(2) 0.67622(9) 0.39828(14) 0.0311(4) Uani 1 1 d U
C2 C 0.1390(3) 0.41817(12) 0.3057(2) 0.0436(6) Uani 1 1 d U
C3 C 0.0804(3) 0.42199(11) 0.2013(2) 0.0407(5) Uani 1 1 d U
H3A H 0.1304 0.3943 0.1501 0.049 Uiso 1 1 calc R
C4 C -0.0214(3) 0.47230(12) 0.16507(19) 0.0374(5) Uani 1 1 d U
H4A H -0.0399 0.4785 0.0890 0.045 Uiso 1 1 calc R
C5 C -0.0712(3) 0.52036(11) 0.23058(18) 0.0365(5) Uani 1 1 d U
C6 C -0.0086(3) 0.51585(13) 0.33622(19) 0.0415(5) Uani 1 1 d U
H6A H -0.0193 0.5530 0.3817 0.050 Uiso 1 1 calc R
C7 C 0.0916(3) 0.46637(13) 0.37300(19) 0.0447(6) Uani 1 1 d U
H7A H 0.1497 0.4697 0.4433 0.054 Uiso 1 1 calc R
C8 C -0.1195(4) 0.60138(16) 0.0908(2) 0.0591(8) Uani 1 1 d U
H8A H -0.1028 0.5680 0.0411 0.089 Uiso 1 1 calc R
H8B H -0.0148 0.6232 0.1073 0.089 Uiso 1 1 calc R
H8C H -0.2017 0.6310 0.0610 0.089 Uiso 1 1 calc R
C9 C -0.1803(3) 0.57316(13) 0.1892(2) 0.0435(6) Uani 1 1 d U
H9A H -0.2909 0.5544 0.1694 0.052 Uiso 1 1 calc R
C10 C -0.2083(4) 0.62391(16) 0.2680(2) 0.0569(7) Uani 1 1 d U
H10A H -0.2477 0.6049 0.3301 0.085 Uiso 1 1 calc R
H10B H -0.2908 0.6536 0.2389 0.085 Uiso 1 1 calc R
H10C H -0.1043 0.6459 0.2859 0.085 Uiso 1 1 calc R
C11 C 0.5043(3) 0.67982(11) -0.02502(18) 0.0351(5) Uani 1 1 d U
C12 C 0.4841(3) 0.62347(12) -0.07869(17) 0.0362(5) Uani 1 1 d U
H12A H 0.5232 0.6196 -0.1454 0.043 Uiso 1 1 calc R
C13 C 0.4085(3) 0.57395(11) -0.03577(16) 0.0346(5) Uani 1 1 d U
H13A H 0.3937 0.5364 -0.0741 0.041 Uiso 1 1 calc R
C14 C 0.3513(2) 0.57709(10) 0.06483(15) 0.0277(4) Uani 1 1 d U
C15 C 0.3779(3) 0.63395(10) 0.11932(16) 0.0283(4) Uani 1 1 d U
C16 C 0.4535(3) 0.68523(10) 0.07208(17) 0.0334(5) Uani 1 1 d U
H16A H 0.4687 0.7235 0.1084 0.040 Uiso 1 1 calc R
C17 C 0.3350(3) 0.64361(10) 0.22245(16) 0.0285(4) Uani 1 1 d U
H17A H 0.3554 0.6841 0.2504 0.034 Uiso 1 1 calc R
C18 C 0.2462(3) 0.62585(10) 0.38201(16) 0.0290(4) Uani 1 1 d U
C20 C 0.1642(3) 0.68590(10) 0.50437(16) 0.0316(4) Uani 1 1 d U
C21 C 0.0839(3) 0.73518(12) 0.54968(19) 0.0400(5) Uani 1 1 d U
H21A H 0.0251 0.7657 0.5086 0.048 Uiso 1 1 calc R
C22 C 0.0921(3) 0.73854(12) 0.6560(2) 0.0440(6) Uani 1 1 d U
H22A H 0.0380 0.7718 0.6882 0.053 Uiso 1 1 calc R
C23 C 0.1780(3) 0.69431(13) 0.71688(19) 0.0430(6) Uani 1 1 d U
H23A H 0.1829 0.6982 0.7897 0.052 Uiso 1 1 calc R
C24 C 0.2562(3) 0.64482(12) 0.67332(17) 0.0402(5) Uani 1 1 d U
H24A H 0.3135 0.6142 0.7149 0.048 Uiso 1 1 calc R
C25 C 0.2482(3) 0.64119(11) 0.56610(16) 0.0326(4) Uani 1 1 d U

loop_
_atom_site_aniso_label
_atom_site_aniso_U_11
_atom_site_aniso_U_22
_atom_site_aniso_U_33
_atom_site_aniso_U_23
_atom_site_aniso_U_13
_atom_site_aniso_U_12
Ru1 0.03237(10) 0.02831(10) 0.02303(9) -0.00060(6) 0.00608(6) -0.00528(6)
Br1 0.0702(2) 0.05786(19) 0.05592(19) 0.01784(14) 0.01213(15) -0.01835(15)
Cl1 0.0367(3) 0.0375(3) 0.0455(3) 0.0046(2) 0.0035(2) 0.0022(2)
S1 0.0512(3) 0.0363(3) 0.0242(3) -0.0024(2) -0.0012(2) 0.0104(2)
O1 0.0460(9) 0.0332(8) 0.0250(7) -0.0029(6) 0.0088(6) -0.0091(7)
N1 0.0309(9) 0.0291(8) 0.0229(8) -0.0029(7) 0.0024(6) -0.0001(7)
C1 0.0698(19) 0.0433(15) 0.0670(19) 0.0215(14) 0.0036(15) -0.0094(13)
N2 0.0361(9) 0.0307(9) 0.0266(9) -0.0013(7) 0.0020(7) 0.0012(7)
C2 0.0479(14) 0.0394(12) 0.0442(13) 0.0102(10) 0.0086(11) -0.0145(10)
C3 0.0465(13) 0.0328(11) 0.0437(13) -0.0028(10) 0.0101(10) -0.0127(10)
C4 0.0363(11) 0.0406(12) 0.0356(12) -0.0048(9) 0.0051(9) -0.0131(9)
C5 0.0310(11) 0.0427(13) 0.0368(12) -0.0054(10) 0.0089(9) -0.0100(9)
C6 0.0419(13) 0.0509(14) 0.0337(12) -0.0058(10) 0.0158(10) -0.0125(10)
C7 0.0523(14) 0.0542(14) 0.0286(11) 0.0077(10) 0.0088(10) -0.0184(12)
C8 0.0548(17) 0.0664(19) 0.0562(17) 0.0117(15) 0.0056(13) 0.0168(14)
C9 0.0305(11) 0.0516(15) 0.0483(14) -0.0096(11) 0.0017(10) -0.0029(10)
C10 0.0448(15) 0.0593(18) 0.0655(19) -0.0188(14) -0.0022(13) 0.0051(13)
C11 0.0329(11) 0.0384(12) 0.0341(11) 0.0137(9) 0.0038(9) -0.0050(9)
C12 0.0355(11) 0.0509(13) 0.0223(10) 0.0048(9) 0.0040(8) -0.0051(10)
C13 0.0395(12) 0.0391(12) 0.0253(10) -0.0017(9) 0.0032(8) -0.0042(9)
C14 0.0271(9) 0.0323(10) 0.0235(9) 0.0011(8) 0.0015(7) -0.0004(8)
C15 0.0296(10) 0.0298(10) 0.0256(10) 0.0030(8) 0.0032(7) 0.0002(8)
C16 0.0367(11) 0.0301(11) 0.0334(11) 0.0028(9) 0.0023(9) -0.0035(9)
C17 0.0312(10) 0.0266(10) 0.0276(10) -0.0006(8) 0.0015(8) 0.0009(8)
C18 0.0321(10) 0.0313(10) 0.0237(9) -0.0007(8) 0.0016(8) -0.0020(8)
C20 0.0332(11) 0.0327(11) 0.0292(10) -0.0052(8) 0.0046(8) -0.0035(8)
C21 0.0417(12) 0.0368(12) 0.0416(13) -0.0073(10) 0.0046(10) 0.0024(10)
C22 0.0455(14) 0.0436(13) 0.0443(14) -0.0175(11) 0.0133(11) -0.0035(10)
C23 0.0520(14) 0.0495(14) 0.0285(11) -0.0109(10) 0.0088(10) -0.0117(11)
C24 0.0518(14) 0.0427(13) 0.0259(11) -0.0038(9) 0.0017(9) -0.0035(11)
C25 0.0372(11) 0.0336(11) 0.0270(10) -0.0054(8) 0.0021(8) -0.0017(9)

loop_
_atom_type_symbol
_atom_type_description
_atom_type_scat_dispersion_real
_atom_type_scat_dispersion_imag
_atom_type_scat_source
C C 0.0033 0.0016 'International Tables Vol C Tables 4.2.6.8 and 6.1.1.4'
H H 0.0000 0.0000 'International Tables Vol C Tables 4.2.6.8 and 6.1.1.4'
N N 0.0061 0.0033 'International Tables Vol C Tables 4.2.6.8 and 6.1.1.4'
O O 0.0106 0.0060 'International Tables Vol C Tables 4.2.6.8 and 6.1.1.4'
S S 0.1246 0.1234 'International Tables Vol C Tables 4.2.6.8 and 6.1.1.4'
Cl Cl 0.1484 0.1585 'International Tables Vol C Tables 4.2.6.8 and 6.1.1.4'
Br Br -0.2901 2.4595 'International Tables Vol C Tables 4.2.6.8 and 6.1.1.4'
Ru Ru -1.2594 0.8363 'International Tables Vol C Tables 4.2.6.8 and 6.1.1.4'

loop_
_geom_angle_atom_site_label_1
_geom_angle_atom_site_label_2
_geom_angle_atom_site_label_3
_geom_angle
O1 Ru1 N1 87.55(6)
O1 Ru1 C6 143.81(9)
N1 Ru1 C6 91.81(8)
O1 Ru1 C4 86.53(8)
N1 Ru1 C4 132.13(8)
C6 Ru1 C4 67.42(9)
O1 Ru1 C7 162.16(8)
N1 Ru1 C7 110.10(9)
C6 Ru1 C7 37.49(11)
C4 Ru1 C7 79.67(10)
O1 Ru1 C3 95.06(8)
N1 Ru1 C3 169.04(8)
C6 Ru1 C3 79.79(10)
C4 Ru1 C3 37.80(10)
C7 Ru1 C3 67.12(10)
O1 Ru1 C5 106.57(8)
N1 Ru1 C5 100.62(8)
C6 Ru1 C5 38.15(9)
C4 Ru1 C5 37.53(9)
C7 Ru1 C5 68.57(10)
C3 Ru1 C5 68.43(9)
O1 Ru1 C2 125.93(8)
N1 Ru1 C2 144.77(8)
C6 Ru1 C2 68.10(10)
C4 Ru1 C2 67.91(10)
C7 Ru1 C2 37.68(10)
C3 Ru1 C2 37.17(10)
C5 Ru1 C2 81.54(10)
O1 Ru1 Cl1 85.85(5)
N1 Ru1 Cl1 82.39(5)
C6 Ru1 Cl1 129.94(7)
C4 Ru1 Cl1 144.19(7)
C7 Ru1 Cl1 98.73(8)
C3 Ru1 Cl1 108.38(7)
C5 Ru1 Cl1 167.26(7)
C2 Ru1 Cl1 88.88(7)
C25 S1 C18 87.73(10)
C14 O1 Ru1 129.31(13)
C17 N1 C18 114.52(18)
C17 N1 Ru1 126.35(14)
C18 N1 Ru1 119.12(13)
C2 C1 H1A 109.5
C2 C1 H1B 109.5
H1A C1 H1B 109.5
C2 C1 H1C 109.5
H1A C1 H1C 109.5
H1B C1 H1C 109.5
C18 N2 C20 109.22(18)
C3 C2 C7 117.6(2)
C3 C2 C1 121.5(3)
C7 C2 C1 120.9(3)
C3 C2 Ru1 70.48(13)
C7 C2 Ru1 69.81(14)
C1 C2 Ru1 129.07(19)
C2 C3 C4 120.8(2)
C2 C3 Ru1 72.34(14)
C4 C3 Ru1 70.28(13)
C2 C3 H3A 119.0
C4 C3 H3A 119.0
Ru1 C3 H3A 119.0
C5 C4 C3 122.6(2)
C5 C4 Ru1 72.83(13)
C3 C4 Ru1 71.92(14)
C5 C4 H4A 118.1
C3 C4 H4A 118.1
Ru1 C4 H4A 118.1
C4 C5 C6 115.6(2)
C4 C5 C9 121.0(2)
C6 C5 C9 123.3(2)
C4 C5 Ru1 69.65(13)
C6 C5 Ru1 68.91(13)
C9 C5 Ru1 130.51(16)
C7 C6 C5 122.4(2)
C7 C6 Ru1 72.10(14)
C5 C6 Ru1 72.94(13)
C7 C6 H6A 118.3
C5 C6 H6A 118.3
Ru1 C6 H6A 118.3
C6 C7 C2 121.0(2)
C6 C7 Ru1 70.41(13)
C2 C7 Ru1 72.51(13)
C6 C7 H7A 118.9
C2 C7 H7A 118.9
Ru1 C7 H7A 118.9
C9 C8 H8A 109.5
C9 C8 H8B 109.5
H8A C8 H8B 109.5
C9 C8 H8C 109.5
H8A C8 H8C 109.5
H8B C8 H8C 109.5
C5 C9 C10 114.0(2)
C5 C9 C8 112.1(2)
C10 C9 C8 110.8(3)
C5 C9 H9A 106.5
C10 C9 H9A 106.5
C8 C9 H9A 106.5
C9 C10 H10A 109.5
C9 C10 H10B 109.5
H10A C10 H10B 109.5
C9 C10 H10C 109.5
H10A C10 H10C 109.5
H10B C10 H10C 109.5
C16 C11 C12 120.3(2)
C16 C11 Br1 120.17(18)
C12 C11 Br1 119.51(17)
C13 C12 C11 120.4(2)
C13 C12 H12A 119.8
C11 C12 H12A 119.8
C12 C13 C14 121.8(2)
C12 C13 H13A 119.1
C14 C13 H13A 119.1
O1 C14 C13 117.66(19)
O1 C14 C15 125.43(19)
C13 C14 C15 116.91(19)
C16 C15 C17 116.03(19)
C16 C15 C14 120.16(19)
C17 C15 C14 123.81(19)
C11 C16 C15 120.4(2)
C11 C16 H16A 119.8
C15 C16 H16A 119.8
N1 C17 C15 127.2(2)
N1 C17 H17A 116.4
C15 C17 H17A 116.4
N2 C18 N1 123.19(19)
N2 C18 S1 117.89(16)
N1 C18 S1 118.91(15)
C21 C20 C25 120.0(2)
C21 C20 N2 124.7(2)
C25 C20 N2 115.28(19)
C22 C21 C20 118.2(2)
C22 C21 H21A 120.9
C20 C21 H21A 120.9
C21 C22 C23 121.4(2)
C21 C22 H22A 119.3
C23 C22 H22A 119.3
C24 C23 C22 121.1(2)
C24 C23 H23A 119.4
C22 C23 H23A 119.4
C23 C24 C25 117.7(2)
C23 C24 H24A 121.1
C25 C24 H24A 121.1
C24 C25 C20 121.5(2)
C24 C25 S1 128.63(19)
C20 C25 S1 109.86(16)

loop_
_geom_bond_atom_site_label_1
_geom_bond_atom_site_label_2
_geom_bond_distance
Ru1 O1 2.0617(15)
Ru1 N1 2.1044(18)
Ru1 C6 2.165(2)
Ru1 C4 2.177(2)
Ru1 C7 2.187(2)
Ru1 C3 2.199(2)
Ru1 C5 2.219(2)
Ru1 C2 2.223(2)
Ru1 Cl1 2.4160(6)
Br1 C11 1.896(2)
S1 C25 1.740(2)
S1 C18 1.748(2)
O1 C14 1.292(3)
N1 C17 1.296(3)
N1 C18 1.414(3)
C1 C2 1.504(4)
C1 H1A 0.9800
C1 H1B 0.9800
C1 H1C 0.9800
N2 C18 1.286(3)
N2 C20 1.397(3)
C2 C3 1.409(4)
C2 C7 1.424(4)
C3 C4 1.418(4)
C3 H3A 1.0000
C4 C5 1.415(3)
C4 H4A 1.0000
C5 C6 1.434(3)
C5 C9 1.511(4)
C6 C7 1.399(4)
C6 H6A 1.0000
C7 H7A 1.0000
C8 C9 1.530(4)
C8 H8A 0.9800
C8 H8B 0.9800
C8 H8C 0.9800
C9 C10 1.524(4)
C9 H9A 1.0000
C10 H10A 0.9800
C10 H10B 0.9800
C10 H10C 0.9800
C11 C16 1.363(3)
C11 C12 1.398(3)
C12 C13 1.365(3)
C12 H12A 0.9500
C13 C14 1.423(3)
C13 H13A 0.9500
C14 C15 1.418(3)
C15 C16 1.420(3)
C15 C17 1.427(3)
C16 H16A 0.9500
C17 H17A 0.9500
C20 C21 1.394(3)
C20 C25 1.395(3)
C21 C22 1.383(4)
C21 H21A 0.9500
C22 C23 1.389(4)
C22 H22A 0.9500
C23 C24 1.379(4)
C23 H23A 0.9500
C24 C25 1.394(3)
C24 H24A 0.9500
